data_1513104
loop_
_publ_author_name
'Elmes, Robert B. P.'
'Turner, Peter'
'Jolliffe, Katrina A.'

_publ_section_title
;
 Colorimetric and Luminescent Sensors for Chloride: Hydrogen Bonding vs
 Deprotonation
;
_journal_issue 22
_journal_name_full 'Organic Letters'
_journal_page_first 5638
_journal_paper_doi 10.1021/ol402500q
_journal_volume 15
_journal_year 2013
_chemical_formula_sum 'C29 H22 F6 N2 O3 S'
_chemical_formula_weight 592.54
_chemical_name_systematic
;
 ?
;
_space_group_IT_number 4
_space_group_name_Hall 'P 2yb'
_symmetry_cell_setting monoclinic
_symmetry_Int_Tables_number 4
_symmetry_space_group_name_Hall 'P 2yb'
_symmetry_space_group_name_H-M 'P 1 21 1'
_atom_sites_solution_hydrogens mixed
_audit_creation_method SHELXL-2013
_cell_angle_alpha 90
_cell_angle_beta 97.803(2)
_cell_angle_gamma 90
_cell_formula_units_Z 2
_cell_length_a 10.2357(6)
_cell_length_b 8.6902(5)
_cell_length_c 14.9501(9)
_cell_measurement_reflns_used 3936
_cell_measurement_temperature 150(2)
_cell_measurement_theta_max 24.92
_cell_measurement_theta_min 2.72
_cell_volume 1317.50(13)
_computing_cell_refinement 'SAINT (Bruker-AXS,2012)'
_computing_data_collection 'APEX (Bruker-AXS,2012)'
_computing_data_reduction 'SAINT and XPREP (Bruker-AXS,2012)'
_computing_molecular_graphics
;
  xtal 3.6 (Hall,du Boulay, D.J. & Olthof-Hazekamp, R. 1999)
  ORTEPII  (Johnson,C.K., 1976). 
  WinGX (Farrugia, 1999)
  shelXle (H&#x00FC;bschle,C.B., et al., 2011)
;
_computing_structure_refinement 'SHELXL-2013 (Sheldrick, 2013)'
_computing_structure_solution 'SIR97 (Altomare, et. al. 1997)'
_diffrn_ambient_temperature 150(2)
_diffrn_crystal_treatment
;
attached with Exxon Paratone N, to a short length 
of fibre supported on a thin piece of copper wire 
inserted in a copper mounting pin.  The crystal was 
quenched in a cold nitrogen gas stream from an 
Oxford Cryosystems Cryostream. 
;
_diffrn_measured_fraction_theta_full 0.999
_diffrn_measured_fraction_theta_max 0.998
_diffrn_measurement_device_type APEXII-FR591
_diffrn_measurement_method \w+\f
_diffrn_radiation_monochromator mirror
_diffrn_radiation_source 'rotating anode'
_diffrn_radiation_type MoK\a
_diffrn_radiation_wavelength 0.71073
_diffrn_reflns_av_R_equivalents 0.0688
_diffrn_reflns_av_unetI/netI 0.0553
_diffrn_reflns_Laue_measured_fraction_full 0.999
_diffrn_reflns_Laue_measured_fraction_max 0.998
_diffrn_reflns_limit_h_max 13
_diffrn_reflns_limit_h_min -13
_diffrn_reflns_limit_k_max 11
_diffrn_reflns_limit_k_min -11
_diffrn_reflns_limit_l_max 19
_diffrn_reflns_limit_l_min -19
_diffrn_reflns_number 30710
_diffrn_reflns_point_group_measured_fraction_full 0.996
_diffrn_reflns_point_group_measured_fraction_max 0.991
_diffrn_reflns_theta_full 25.242
_diffrn_reflns_theta_max 28.182
_diffrn_reflns_theta_min 2.008
_exptl_absorpt_coefficient_mu 0.201
_exptl_absorpt_correction_T_max 1.00
_exptl_absorpt_correction_T_min 0.920
_exptl_absorpt_correction_type multi-scan
_exptl_absorpt_process_details
;
 SADABS (Sheldrick, 1996)
;
_exptl_crystal_colour colourless
_exptl_crystal_density_diffrn 1.494
_exptl_crystal_description blade
_exptl_crystal_F_000 608
_exptl_crystal_size_max 0.310
_exptl_crystal_size_mid 0.130
_exptl_crystal_size_min 0.040
_refine_diff_density_max 0.543
_refine_diff_density_min -0.363
_refine_diff_density_rms 0.091
_refine_ls_abs_structure_details
;
 Flack x determined using 2155 quotients [(I+)-(I-)]/[(I+)+(I-)]
 (Parsons and Flack (2004), Acta Cryst. A60, s61).
;
_refine_ls_abs_structure_Flack -0.01(4)
_refine_ls_extinction_method none
_refine_ls_goodness_of_fit_ref 1.431
_refine_ls_hydrogen_treatment mixed
_refine_ls_matrix_type full
_refine_ls_number_parameters 389
_refine_ls_number_reflns 6414
_refine_ls_number_restraints 3
_refine_ls_restrained_S_all 1.431
_refine_ls_R_factor_all 0.0686
_refine_ls_R_factor_gt 0.0485
_refine_ls_shift/su_max 0.007
_refine_ls_shift/su_mean 0.000
_refine_ls_structure_factor_coef Fsqd
_refine_ls_weighting_details 'w=1/[\s^2^(Fo^2^)+(0.05P)^2^+0.2P] where P=(Fo^2^+2Fc^2^)/3'
_refine_ls_weighting_scheme calc
_refine_ls_wR_factor_gt 0.1096
_refine_ls_wR_factor_ref 0.1396
_reflns_Friedel_coverage 0.865
_reflns_Friedel_fraction_full 0.993
_reflns_Friedel_fraction_max 0.983
_reflns_number_gt 5263
_reflns_number_total 6414
_reflns_threshold_expression 'I > 2\s(I)'
_cod_data_source_file ol402500q_si_002.cif
_cod_data_source_block 1_kaj13pt2
_cod_database_code 1513104
_shelx_space_group_comment
;
The symmetry employed for this shelxl refinement is uniquely defined
by the following loop, which should always be used as a source of
symmetry information in preference to the above space-group names.
They are only intended as comments.
;

loop_
_space_group_symop_operation_xyz
'x, y, z'
'-x, y+1/2, -z'

loop_
_atom_site_label
_atom_site_type_symbol
_atom_site_fract_x
_atom_site_fract_y
_atom_site_fract_z
_atom_site_U_iso_or_equiv
_atom_site_adp_type
_atom_site_occupancy
_atom_site_site_symmetry_order
_atom_site_calc_flag
_atom_site_refinement_flags_posn
_atom_site_refinement_flags_adp
_atom_site_refinement_flags_occupancy
_atom_site_disorder_assembly
_atom_site_disorder_group
S40 S 0.72356(10) -0.01316(12) 0.28197(7) 0.0212(2) Uani 1 1 d . . . . .
F32A F -0.0739(11) 0.1553(14) -0.0635(8) 0.057(3) Uiso 0.34 1 d . . P A 1
F33A F -0.0132(10) -0.0790(12) -0.0435(6) 0.036(2) Uiso 0.34 1 d . . P A 1
F34A F 0.0473(10) 0.0434(14) -0.1520(6) 0.043(2) Uiso 0.34 1 d . . P A 1
F32B F -0.0768(10) 0.0661(16) -0.0210(7) 0.044(2) Uiso 0.34 1 d . . P A 2
F33B F 0.0397(11) -0.1026(12) -0.0796(8) 0.046(2) Uiso 0.34 1 d . . P A 2
F34B F 0.0112(9) 0.1158(12) -0.1433(6) 0.0246(17) Uiso 0.34 1 d . . P A 2
F32C F -0.0559(10) -0.0133(16) -0.0237(6) 0.036(2) Uiso 0.32 1 d . . P A 3
F33C F 0.0720(12) -0.0686(15) -0.1200(9) 0.057(3) Uiso 0.32 1 d . . P A 3
F34C F -0.0226(10) 0.1576(12) -0.1204(7) 0.034(2) Uiso 0.32 1 d . . P A 3
F35 F 0.5424(3) 0.4031(5) 0.0435(2) 0.0620(11) Uani 1 1 d . . . . .
F36 F 0.4505(4) 0.3744(5) -0.0905(2) 0.0702(13) Uani 1 1 d . . . . .
F37 F 0.3723(4) 0.5295(4) -0.0034(4) 0.0891(16) Uani 1 1 d . . . . .
O5 O 0.1048(3) -0.2858(4) 0.3994(2) 0.0284(8) Uani 1 1 d . . . . .
O6 O 0.0164(3) -0.0818(4) 0.21994(19) 0.0312(8) Uani 1 1 d . . . . .
O41 O 0.5913(3) 0.0217(4) 0.3132(2) 0.0288(8) Uani 1 1 d . . . . .
N7 N 0.4109(3) -0.1711(4) 0.4011(2) 0.0179(7) Uani 1 1 d D . . . .
H7N H 0.482(3) -0.137(6) 0.389(3) 0.026(13) Uiso 1 1 d D . . . .
N8 N 0.3347(3) 0.0192(4) 0.2203(2) 0.0195(8) Uani 1 1 d D . . . .
H8N H 0.413(3) 0.038(6) 0.241(3) 0.025(13) Uiso 1 1 d D . . . .
C1 C 0.1619(4) -0.2082(5) 0.3493(3) 0.0205(9) Uani 1 1 d . . . . .
C2 C 0.2980(4) -0.1548(5) 0.3472(3) 0.0163(8) Uani 1 1 d . . . . .
C3 C 0.2609(4) -0.0714(5) 0.2669(3) 0.0180(8) Uani 1 1 d . . . . .
C4 C 0.1214(4) -0.1140(5) 0.2653(3) 0.0216(9) Uani 1 1 d . . . . .
C9 C 0.2956(4) 0.0860(5) 0.1361(3) 0.0190(8) Uani 1 1 d . . . . .
C10 C 0.4231(4) -0.2666(5) 0.4827(3) 0.0179(8) Uani 1 1 d . . . . .
H10A H 0.4855 -0.3518 0.4766 0.021 Uiso 1 1 calc R U . . .
H10B H 0.3363 -0.3123 0.4890 0.021 Uiso 1 1 calc R U . . .
C11 C 0.4717(4) -0.1740(4) 0.5671(2) 0.0158(8) Uani 1 1 d . . . . .
C12 C 0.3751(4) 0.2027(5) 0.1071(3) 0.0188(8) Uani 1 1 d . . . . .
H12 H 0.4512 0.2370 0.1454 0.023 Uiso 1 1 calc R U . . .
C13 C 0.3420(4) 0.2671(5) 0.0230(3) 0.0218(9) Uani 1 1 d . . . . .
C14 C 0.2294(4) 0.2217(5) -0.0340(3) 0.0233(9) Uani 1 1 d . . . . .
H14 H 0.2060 0.2686 -0.0913 0.028 Uiso 1 1 calc R U . . .
C15 C 0.1528(4) 0.1060(6) -0.0043(3) 0.0243(10) Uani 1 1 d . . . . .
C16 C 0.1841(4) 0.0371(5) 0.0793(3) 0.0220(9) Uani 1 1 d . . . . .
H16 H 0.1302 -0.0426 0.0978 0.026 Uiso 1 1 calc R U . . .
C17 C 0.3809(4) -0.0867(5) 0.6091(3) 0.0168(8) Uani 1 1 d . . . . .
C18 C 0.4256(4) 0.0003(5) 0.6891(3) 0.0196(8) Uani 1 1 d . . . . .
C19 C 0.5586(4) -0.0059(6) 0.7256(3) 0.0228(8) Uani 1 1 d . . . . .
H19 H 0.5876 0.0496 0.7793 0.027 Uiso 1 1 calc R U . . .
C20 C 0.6498(4) -0.0915(5) 0.6852(3) 0.0212(9) Uani 1 1 d . . . . .
C21 C 0.6064(4) -0.1754(5) 0.6040(3) 0.0179(8) Uani 1 1 d . . . . .
C22 C 0.2430(4) -0.0782(5) 0.5745(3) 0.0193(8) Uani 1 1 d . . . . .
H22 H 0.2101 -0.1356 0.5222 0.023 Uiso 1 1 calc R U . . .
C23 C 0.1585(4) 0.0105(5) 0.6153(3) 0.0238(9) Uani 1 1 d . . . . .
H23 H 0.0681 0.0147 0.5906 0.029 Uiso 1 1 calc R U . . .
C24 C 0.2031(5) 0.0956(5) 0.6931(3) 0.0289(10) Uani 1 1 d . . . . .
H24 H 0.1429 0.1574 0.7204 0.035 Uiso 1 1 calc R U . . .
C25 C 0.3333(5) 0.0899(5) 0.7300(3) 0.0278(10) Uani 1 1 d . . . . .
H25 H 0.3622 0.1464 0.7834 0.033 Uiso 1 1 calc R U . . .
C26 C 0.7846(4) -0.0983(6) 0.7230(3) 0.0273(10) Uani 1 1 d . . . . .
H26 H 0.8127 -0.0458 0.7780 0.033 Uiso 1 1 calc R U . . .
C27 C 0.8735(4) -0.1771(6) 0.6829(3) 0.0314(11) Uani 1 1 d . . . . .
H27 H 0.9631 -0.1802 0.7097 0.038 Uiso 1 1 calc R U . . .
C28 C 0.8340(5) -0.2554(6) 0.6007(3) 0.0313(11) Uani 1 1 d . . . . .
H28 H 0.8980 -0.3079 0.5717 0.038 Uiso 1 1 calc R U . . .
C29 C 0.7053(4) -0.2563(5) 0.5628(3) 0.0243(9) Uani 1 1 d . . . . .
H29 H 0.6805 -0.3112 0.5082 0.029 Uiso 1 1 calc R U . . .
C30 C 0.0316(6) 0.0504(7) -0.0637(3) 0.0410(14) Uani 1 1 d . . . . .
C31 C 0.4267(5) 0.3923(6) -0.0065(3) 0.0314(11) Uani 1 1 d . . . . .
C38 C 0.8400(4) 0.0005(7) 0.3823(3) 0.0289(10) Uani 1 1 d . . . . .
H38A H 0.8244 -0.0829 0.4236 0.043 Uiso 1 1 calc R U . . .
H38B H 0.8298 0.0998 0.4115 0.043 Uiso 1 1 calc R U . . .
H38C H 0.9296 -0.0080 0.3666 0.043 Uiso 1 1 calc R U . . .
C39 C 0.7674(4) 0.1590(5) 0.2265(3) 0.0255(10) Uani 1 1 d . . . . .
H39A H 0.7632 0.2473 0.2668 0.038 Uiso 1 1 calc R U . . .
H39B H 0.7057 0.1748 0.1711 0.038 Uiso 1 1 calc R U . . .
H39C H 0.8572 0.1489 0.2113 0.038 Uiso 1 1 calc R U . . .

loop_
_atom_site_aniso_label
_atom_site_aniso_U_11
_atom_site_aniso_U_22
_atom_site_aniso_U_33
_atom_site_aniso_U_23
_atom_site_aniso_U_13
_atom_site_aniso_U_12
S40 0.0171(5) 0.0213(5) 0.0250(5) -0.0024(5) 0.0025(4) -0.0036(4)
F35 0.052(2) 0.081(3) 0.0468(19) 0.0285(19) -0.0142(15) -0.043(2)
F36 0.086(3) 0.096(3) 0.0314(17) -0.0018(18) 0.0191(17) -0.060(3)
F37 0.081(3) 0.027(2) 0.168(5) 0.025(2) 0.049(3) -0.0020(19)
O5 0.0221(17) 0.0354(19) 0.0279(16) 0.0042(14) 0.0042(13) -0.0110(14)
O6 0.0134(14) 0.056(2) 0.0240(15) 0.0048(16) 0.0013(11) 0.0036(14)
O41 0.0144(14) 0.037(2) 0.0353(17) 0.0027(15) 0.0054(12) -0.0063(13)
N7 0.0127(16) 0.0231(18) 0.0184(16) 0.0027(14) 0.0034(13) -0.0015(15)
N8 0.0133(16) 0.027(2) 0.0175(16) 0.0025(15) 0.0007(12) -0.0036(15)
C1 0.015(2) 0.025(2) 0.021(2) -0.0028(18) -0.0008(16) -0.0026(16)
C2 0.0156(19) 0.016(2) 0.0177(19) -0.0014(16) 0.0041(15) -0.0017(16)
C3 0.0153(18) 0.022(2) 0.0171(18) -0.0023(16) 0.0024(14) -0.0010(16)
C4 0.0153(19) 0.030(2) 0.0200(19) -0.0034(18) 0.0039(15) -0.0031(18)
C9 0.021(2) 0.021(2) 0.0167(18) -0.0006(17) 0.0059(15) 0.0008(17)
C10 0.019(2) 0.014(2) 0.0210(19) 0.0015(16) 0.0043(15) 0.0012(16)
C11 0.019(2) 0.0125(19) 0.0162(18) 0.0032(15) 0.0030(15) -0.0005(17)
C12 0.017(2) 0.021(2) 0.0187(19) -0.0026(16) 0.0021(15) -0.0024(17)
C13 0.027(2) 0.017(2) 0.021(2) 0.0002(17) 0.0046(17) -0.0020(18)
C14 0.025(2) 0.027(2) 0.018(2) 0.0032(17) 0.0012(16) 0.0011(18)
C15 0.025(2) 0.029(2) 0.020(2) -0.0005(18) 0.0027(17) -0.0036(19)
C16 0.020(2) 0.025(2) 0.020(2) 0.0002(17) 0.0015(16) -0.0054(17)
C17 0.0179(19) 0.0145(19) 0.0183(18) 0.0050(16) 0.0037(14) -0.0020(16)
C18 0.0225(19) 0.0144(19) 0.0226(19) 0.0012(18) 0.0058(15) 0.0013(18)
C19 0.029(2) 0.020(2) 0.0197(18) -0.0013(19) 0.0020(15) -0.002(2)
C20 0.021(2) 0.021(2) 0.0218(19) 0.0052(18) 0.0006(16) -0.0019(18)
C21 0.0168(19) 0.0161(19) 0.0210(19) 0.0053(16) 0.0027(15) -0.0018(17)
C22 0.017(2) 0.019(2) 0.0217(19) 0.0043(17) 0.0038(15) 0.0008(16)
C23 0.020(2) 0.021(2) 0.032(2) 0.0056(19) 0.0070(16) 0.0053(18)
C24 0.031(2) 0.022(2) 0.037(3) 0.002(2) 0.016(2) 0.010(2)
C25 0.037(3) 0.021(2) 0.027(2) -0.0025(19) 0.0103(19) 0.004(2)
C26 0.023(2) 0.029(3) 0.028(2) 0.004(2) -0.0054(17) -0.005(2)
C27 0.015(2) 0.037(3) 0.040(3) 0.014(2) -0.0052(18) 0.000(2)
C28 0.021(2) 0.035(3) 0.038(3) 0.008(2) 0.007(2) 0.007(2)
C29 0.019(2) 0.024(2) 0.031(2) 0.0023(19) 0.0063(18) 0.0025(18)
C30 0.038(3) 0.052(3) 0.030(3) 0.013(2) -0.004(2) -0.018(3)
C31 0.032(3) 0.033(3) 0.028(2) 0.008(2) -0.0007(19) -0.008(2)
C38 0.022(2) 0.039(3) 0.025(2) -0.001(2) 0.0019(16) 0.002(2)
C39 0.024(2) 0.025(2) 0.029(2) 0.0038(19) 0.0078(18) -0.0032(18)

loop_
_atom_type_symbol
_atom_type_description
_atom_type_scat_dispersion_real
_atom_type_scat_dispersion_imag
_atom_type_scat_source
C C 0.0033 0.0016 'International Tables Vol C Tables 4.2.6.8 and 6.1.1.4'
H H 0.0000 0.0000 'International Tables Vol C Tables 4.2.6.8 and 6.1.1.4'
N N 0.0061 0.0033 'International Tables Vol C Tables 4.2.6.8 and 6.1.1.4'
O O 0.0106 0.0060 'International Tables Vol C Tables 4.2.6.8 and 6.1.1.4'
F F 0.0171 0.0103 'International Tables Vol C Tables 4.2.6.8 and 6.1.1.4'
S S 0.1246 0.1234 'International Tables Vol C Tables 4.2.6.8 and 6.1.1.4'

loop_
_geom_angle_atom_site_label_1
_geom_angle_atom_site_label_2
_geom_angle_atom_site_label_3
_geom_angle
O41 S40 C38 104.42(19)
O41 S40 C39 105.3(2)
C38 S40 C39 98.7(2)
C2 N7 C10 122.4(3)
C2 N7 H7N 124(3)
C10 N7 H7N 114(3)
C3 N8 C9 126.7(3)
C3 N8 H8N 120(3)
C9 N8 H8N 114(3)
O5 C1 C2 136.3(4)
O5 C1 C4 135.5(4)
C2 C1 C4 88.0(3)
N7 C2 C3 133.3(4)
N7 C2 C1 134.7(4)
C3 C2 C1 91.9(3)
N8 C3 C2 129.4(4)
N8 C3 C4 138.4(4)
C2 C3 C4 91.9(3)
O6 C4 C3 136.8(4)
O6 C4 C1 135.0(4)
C3 C4 C1 88.1(3)
C16 C9 N8 122.3(4)
C16 C9 C12 119.5(4)
N8 C9 C12 118.2(4)
N7 C10 C11 111.8(3)
N7 C10 H10A 109.2
C11 C10 H10A 109.2
N7 C10 H10B 109.2
C11 C10 H10B 109.2
H10A C10 H10B 107.9
C17 C11 C21 119.8(4)
C17 C11 C10 119.5(3)
C21 C11 C10 120.7(3)
C13 C12 C9 119.7(4)
C13 C12 H12 120.2
C9 C12 H12 120.2
C12 C13 C14 121.6(4)
C12 C13 C31 119.0(4)
C14 C13 C31 119.4(4)
C15 C14 C13 117.8(4)
C15 C14 H14 121.1
C13 C14 H14 121.1
C16 C15 C14 122.1(4)
C16 C15 C30 117.7(4)
C14 C15 C30 120.2(4)
C15 C16 C9 119.3(4)
C15 C16 H16 120.4
C9 C16 H16 120.4
C11 C17 C18 119.9(4)
C11 C17 C22 122.7(4)
C18 C17 C22 117.3(4)
C19 C18 C25 121.4(4)
C19 C18 C17 119.2(4)
C25 C18 C17 119.3(4)
C20 C19 C18 121.7(4)
C20 C19 H19 119.1
C18 C19 H19 119.1
C19 C20 C26 121.4(4)
C19 C20 C21 119.3(4)
C26 C20 C21 119.3(4)
C11 C21 C20 120.0(4)
C11 C21 C29 122.9(4)
C20 C21 C29 117.1(4)
C23 C22 C17 121.3(4)
C23 C22 H22 119.3
C17 C22 H22 119.3
C22 C23 C24 121.0(4)
C22 C23 H23 119.5
C24 C23 H23 119.5
C25 C24 C23 120.2(4)
C25 C24 H24 119.9
C23 C24 H24 119.9
C24 C25 C18 120.8(4)
C24 C25 H25 119.6
C18 C25 H25 119.6
C27 C26 C20 121.6(4)
C27 C26 H26 119.2
C20 C26 H26 119.2
C26 C27 C28 120.2(4)
C26 C27 H27 119.9
C28 C27 H27 119.9
C29 C28 C27 120.7(4)
C29 C28 H28 119.6
C27 C28 H28 119.6
C28 C29 C21 121.1(4)
C28 C29 H29 119.5
C21 C29 H29 119.5
F32C C30 F34C 110.2(8)
F33A C30 F34A 106.7(8)
F34B C30 F33B 105.8(8)
F34B C30 F32B 110.1(8)
F33B C30 F32B 104.7(8)
F33A C30 F32A 105.7(8)
F34A C30 F32A 102.8(7)
F32C C30 F33C 104.0(9)
F34C C30 F33C 105.1(8)
F33A C30 C15 116.2(6)
F32C C30 C15 116.2(6)
F34B C30 C15 114.4(5)
F34C C30 C15 113.0(6)
F34A C30 C15 113.1(6)
F33B C30 C15 110.7(6)
F32B C30 C15 110.5(6)
F32A C30 C15 111.2(6)
F33C C30 C15 107.4(6)
F35 C31 F37 105.5(5)
F35 C31 F36 106.3(4)
F37 C31 F36 105.8(5)
F35 C31 C13 113.4(4)
F37 C31 C13 112.5(4)
F36 C31 C13 112.6(4)
S40 C38 H38A 109.5
S40 C38 H38B 109.5
H38A C38 H38B 109.5
S40 C38 H38C 109.5
H38A C38 H38C 109.5
H38B C38 H38C 109.5
S40 C39 H39A 109.5
S40 C39 H39B 109.5
H39A C39 H39B 109.5
S40 C39 H39C 109.5
H39A C39 H39C 109.5
H39B C39 H39C 109.5

loop_
_geom_bond_atom_site_label_1
_geom_bond_atom_site_label_2
_geom_bond_distance
S40 O41 1.521(3)
S40 C38 1.788(4)
S40 C39 1.797(5)
F32A C30 1.414(13)
F33A C30 1.266(10)
F34A C30 1.353(11)
F32B C30 1.360(11)
F33B C30 1.355(12)
F34B C30 1.311(9)
F32C C30 1.269(10)
F33C C30 1.430(13)
F34C C30 1.330(11)
F35 C31 1.315(5)
F36 C31 1.320(6)
F37 C31 1.320(7)
O5 C1 1.215(5)
O6 C4 1.222(5)
N7 C2 1.324(5)
N7 C10 1.466(5)
N7 H7N 0.83(3)
N8 C3 1.349(5)
N8 C9 1.394(5)
N8 H8N 0.84(3)
C1 C2 1.473(6)
C1 C4 1.509(6)
C2 C3 1.410(6)
C3 C4 1.473(5)
C9 C16 1.393(6)
C9 C12 1.405(6)
C10 C11 1.521(5)
C10 H10A 0.9900
C10 H10B 0.9900
C11 C17 1.412(5)
C11 C21 1.414(5)
C12 C13 1.376(6)
C12 H12 0.9500
C13 C14 1.394(6)
C13 C31 1.494(6)
C14 C15 1.384(6)
C14 H14 0.9500
C15 C16 1.384(6)
C15 C30 1.503(7)
C16 H16 0.9500
C17 C18 1.436(6)
C17 C22 1.438(5)
C18 C19 1.398(6)
C18 C25 1.425(6)
C19 C20 1.393(6)
C19 H19 0.9500
C20 C26 1.420(6)
C20 C21 1.434(6)
C21 C29 1.438(6)
C22 C23 1.362(6)
C22 H22 0.9500
C23 C24 1.401(7)
C23 H23 0.9500
C24 C25 1.372(7)
C24 H24 0.9500
C25 H25 0.9500
C26 C27 1.343(7)
C26 H26 0.9500
C27 C28 1.414(7)
C27 H27 0.9500
C28 C29 1.362(6)
C28 H28 0.9500
C29 H29 0.9500
C38 H38A 0.9800
C38 H38B 0.9800
C38 H38C 0.9800
C39 H39A 0.9800
C39 H39B 0.9800
C39 H39C 0.9800

loop_
_geom_hbond_atom_site_label_D
_geom_hbond_atom_site_label_H
_geom_hbond_atom_site_label_A
_geom_hbond_distance_DH
_geom_hbond_distance_HA
_geom_hbond_distance_DA
_geom_hbond_angle_DHA
_geom_hbond_site_symmetry_A
N7 H7N O41 0.83(3) 2.19(3) 2.934(4) 150(5) .
N8 H8N O41 0.84(3) 1.99(3) 2.800(4) 162(5) .
C10 H10B O5 0.99 2.57 3.331(5) 133.7 .
C16 H16 O6 0.95 2.32 3.068(5) 135.2 .
C38 H38C O6 0.98 2.56 3.294(5) 132.0 1_655
C39 H39C O6 0.98 2.58 3.309(6) 131.7 1_655

loop_
_geom_torsion_atom_site_label_1
_geom_torsion_atom_site_label_2
_geom_torsion_atom_site_label_3
_geom_torsion_atom_site_label_4
_geom_torsion
C10 N7 C2 C3 179.7(4)
C10 N7 C2 C1 3.7(7)
O5 C1 C2 N7 -0.7(9)
C4 C1 C2 N7 175.1(5)
O5 C1 C2 C3 -177.8(5)
C4 C1 C2 C3 -2.0(3)
C9 N8 C3 C2 172.7(4)
C9 N8 C3 C4 -14.1(8)
N7 C2 C3 N8 0.3(8)
C1 C2 C3 N8 177.5(4)
N7 C2 C3 C4 -175.2(5)
C1 C2 C3 C4 2.1(3)
N8 C3 C4 O6 -0.6(10)
C2 C3 C4 O6 174.1(5)
N8 C3 C4 C1 -176.8(5)
C2 C3 C4 C1 -2.0(3)
O5 C1 C4 O6 1.6(9)
C2 C1 C4 O6 -174.3(5)
O5 C1 C4 C3 177.8(5)
C2 C1 C4 C3 1.9(3)
C3 N8 C9 C16 -16.0(7)
C3 N8 C9 C12 166.4(4)
C2 N7 C10 C11 -121.4(4)
N7 C10 C11 C17 82.6(4)
N7 C10 C11 C21 -97.8(4)
C16 C9 C12 C13 -0.1(6)
N8 C9 C12 C13 177.6(4)
C9 C12 C13 C14 1.4(6)
C9 C12 C13 C31 179.4(4)
C12 C13 C14 C15 -1.7(6)
C31 C13 C14 C15 -179.6(4)
C13 C14 C15 C16 0.7(7)
C13 C14 C15 C30 -178.9(5)
C14 C15 C16 C9 0.5(7)
C30 C15 C16 C9 -179.9(4)
N8 C9 C16 C15 -178.4(4)
C12 C9 C16 C15 -0.8(6)
C21 C11 C17 C18 0.0(6)
C10 C11 C17 C18 179.6(3)
C21 C11 C17 C22 179.1(4)
C10 C11 C17 C22 -1.4(6)
C11 C17 C18 C19 -1.6(6)
C22 C17 C18 C19 179.3(4)
C11 C17 C18 C25 179.0(4)
C22 C17 C18 C25 -0.1(6)
C25 C18 C19 C20 -179.0(4)
C17 C18 C19 C20 1.6(6)
C18 C19 C20 C26 -179.5(4)
C18 C19 C20 C21 0.1(6)
C17 C11 C21 C20 1.6(6)
C10 C11 C21 C20 -178.0(4)
C17 C11 C21 C29 -177.3(4)
C10 C11 C21 C29 3.1(6)
C19 C20 C21 C11 -1.7(6)
C26 C20 C21 C11 177.9(4)
C19 C20 C21 C29 177.3(4)
C26 C20 C21 C29 -3.1(6)
C11 C17 C22 C23 -178.2(4)
C18 C17 C22 C23 0.9(6)
C17 C22 C23 C24 -0.6(6)
C22 C23 C24 C25 -0.4(7)
C23 C24 C25 C18 1.2(7)
C19 C18 C25 C24 179.6(4)
C17 C18 C25 C24 -0.9(7)
C19 C20 C26 C27 -178.1(4)
C21 C20 C26 C27 2.4(7)
C20 C26 C27 C28 0.3(7)
C26 C27 C28 C29 -2.1(7)
C27 C28 C29 C21 1.2(7)
C11 C21 C29 C28 -179.7(4)
C20 C21 C29 C28 1.4(6)
C16 C15 C30 F33A -17.4(9)
C14 C15 C30 F33A 162.2(7)
C16 C15 C30 F32C 23.7(10)
C14 C15 C30 F32C -156.6(8)
C16 C15 C30 F34B -177.1(7)
C14 C15 C30 F34B 2.5(9)
C16 C15 C30 F34C 152.5(7)
C14 C15 C30 F34C -27.8(9)
C16 C15 C30 F34A -141.4(7)
C14 C15 C30 F34A 38.2(9)
C16 C15 C30 F33B -57.7(8)
C14 C15 C30 F33B 121.9(7)
C16 C15 C30 F32B 57.9(8)
C14 C15 C30 F32B -122.5(7)
C16 C15 C30 F32A 103.5(7)
C14 C15 C30 F32A -76.9(7)
C16 C15 C30 F33C -92.1(8)
C14 C15 C30 F33C 87.5(8)
C12 C13 C31 F35 15.2(6)
C14 C13 C31 F35 -166.8(4)
C12 C13 C31 F37 -104.5(5)
C14 C13 C31 F37 73.5(6)
C12 C13 C31 F36 136.0(5)
C14 C13 C31 F36 -46.0(6)
